data_2216822
loop_
_publ_author_name
'Zimmermann, Sina'
'Meyer, Gerd'

_publ_section_title
;
 Lutetium(III) oxide iodide
;
_journal_issue 12
_journal_name_full 'Acta Crystallographica Section E'
_journal_page_first i193
_journal_paper_doi 10.1107/S160053680705283X
_journal_volume 63
_journal_year 2007
_chemical_formula_iupac 'Lu O I'
_chemical_formula_structural 'Lu O I'
_chemical_formula_sum 'I Lu O'
_chemical_formula_weight 317.87
_chemical_name_systematic
;
Lutetium(III) oxide iodide
;
_space_group_IT_number 129
_symmetry_cell_setting tetragonal
_symmetry_space_group_name_Hall '-P 4a 2a'
_symmetry_space_group_name_H-M 'P 4/n m m :2'
_atom_sites_solution_primary direct
_atom_sites_solution_secondary difmap
_audit_creation_method SHELXL-97
_cell_angle_alpha 90.00
_cell_angle_beta 90.00
_cell_angle_gamma 90.00
_cell_formula_units_Z 2
_cell_length_a 3.8585(7)
_cell_length_b 3.8585(7)
_cell_length_c 9.189(2)
_cell_measurement_reflns_used 1205
_cell_measurement_temperature 293(2)
_cell_measurement_theta_max 28.15
_cell_measurement_theta_min 1.90
_cell_volume 136.81(5)
_computing_cell_refinement 'X-AREA (Stoe & Cie, 2001)'
_computing_data_collection 'X-AREA (Stoe & Cie, 2001)'
_computing_data_reduction 'X-RED (Stoe & Cie, 2001)'
_computing_molecular_graphics 'DIAMOND (Brandenburg, 2005)'
_computing_publication_material 'SHELXL97 (Sheldrick, 1997)'
_computing_structure_refinement 'SHELXL97 (Sheldrick, 1997)'
_computing_structure_solution 'SHELXS97 (Sheldrick, 1997)'
_diffrn_ambient_temperature 293(2)
_diffrn_measured_fraction_theta_full 0.992
_diffrn_measured_fraction_theta_max 0.992
_diffrn_measurement_device_type 'Stoe IPDS-I'
_diffrn_measurement_method \f
_diffrn_radiation_monochromator graphite
_diffrn_radiation_source 'fine-focus sealed tube'
_diffrn_radiation_type MoK\a
_diffrn_radiation_wavelength 0.71073
_diffrn_reflns_av_R_equivalents 0.0931
_diffrn_reflns_av_sigmaI/netI 0.0365
_diffrn_reflns_limit_h_max 5
_diffrn_reflns_limit_h_min -4
_diffrn_reflns_limit_k_max 5
_diffrn_reflns_limit_k_min -5
_diffrn_reflns_limit_l_max 12
_diffrn_reflns_limit_l_min -12
_diffrn_reflns_number 1249
_diffrn_reflns_theta_full 27.84
_diffrn_reflns_theta_max 27.84
_diffrn_reflns_theta_min 4.44
_diffrn_standards_number 0
_exptl_absorpt_coefficient_mu 47.019
_exptl_absorpt_correction_T_max 0.092
_exptl_absorpt_correction_T_min 0.0081
_exptl_absorpt_correction_type numerical
_exptl_absorpt_process_details
;
[X-RED (Stoe & Cie, 2001) and X-SHAPE (Stoe & Cie, 1999)]
;
_exptl_crystal_colour orange
_exptl_crystal_density_diffrn 7.717
_exptl_crystal_density_method 'not measured'
_exptl_crystal_description plate
_exptl_crystal_F_000 264
_exptl_crystal_size_max 0.20
_exptl_crystal_size_mid 0.10
_exptl_crystal_size_min 0.05
_refine_diff_density_max 2.824
_refine_diff_density_min -3.051
_refine_ls_extinction_method none
_refine_ls_goodness_of_fit_ref 1.201
_refine_ls_matrix_type full
_refine_ls_number_parameters 9
_refine_ls_number_reflns 126
_refine_ls_number_restraints 0
_refine_ls_restrained_S_all 1.201
_refine_ls_R_factor_all 0.0349
_refine_ls_R_factor_gt 0.0338
_refine_ls_shift/su_max 0.000
_refine_ls_shift/su_mean 0.000
_refine_ls_structure_factor_coef Fsqd
_refine_ls_weighting_details 'w=1/[\s^2^(Fo^2^)+(0.0633P)^2^] where P=(Fo^2^+2Fc^2^)/3'
_refine_ls_weighting_scheme calc
_refine_ls_wR_factor_gt 0.0929
_refine_ls_wR_factor_ref 0.0941
_reflns_number_gt 121
_reflns_number_total 126
_reflns_threshold_expression I>2\s(I)
_cod_data_source_file wm2159.cif
_cod_data_source_block I
_cod_original_sg_symbol_H-M 'P 4/n m m'
_cod_database_code 2216822
_cod_database_fobs_code 2216822

loop_
_symmetry_equiv_pos_as_xyz
'x, y, z'
'-y+1/2, x, z'
'-x+1/2, -y+1/2, z'
'y, -x+1/2, z'
'x+1/2, -y, -z'
'y+1/2, x+1/2, -z'
'-x, y+1/2, -z'
'-y, -x, -z'
'-x, -y, -z'
'y-1/2, -x, -z'
'x-1/2, y-1/2, -z'
'-y, x-1/2, -z'
'-x-1/2, y, z'
'-y-1/2, -x-1/2, z'
'x, -y-1/2, z'
'y, x, z'

loop_
_atom_site_type_symbol
_atom_site_label
_atom_site_fract_x
_atom_site_fract_y
_atom_site_fract_z
_atom_site_U_iso_or_equiv
_atom_site_adp_type
_atom_site_calc_flag
_atom_site_refinement_flags
_atom_site_occupancy
Lu Lu -0.2500 0.7500 0.38386(8) 0.0147(5) Uani d S 1
I I 0.2500 1.2500 0.17918(15) 0.0235(5) Uani d S 1
O O -0.2500 0.2500 0.5000 0.015(3) Uani d S 1

loop_
_atom_site_aniso_label
_atom_site_aniso_U_11
_atom_site_aniso_U_22
_atom_site_aniso_U_33
_atom_site_aniso_U_12
_atom_site_aniso_U_13
_atom_site_aniso_U_23
Lu 0.0104(5) 0.0104(5) 0.0232(6) 0.000 0.000 0.000
I 0.0222(6) 0.0222(6) 0.0260(8) 0.000 0.000 0.000
O 0.010(4) 0.010(4) 0.024(5) 0.000 0.000 0.000

loop_
_atom_type_symbol
_atom_type_description
_atom_type_scat_dispersion_real
_atom_type_scat_dispersion_imag
_atom_type_scat_source
I I -0.4742 1.8119 'International Tables Vol C Tables 4.2.6.8 and 6.1.1.4'
Lu Lu -0.4720 5.8584 'International Tables Vol C Tables 4.2.6.8 and 6.1.1.4'
O O 0.0106 0.0060 'International Tables Vol C Tables 4.2.6.8 and 6.1.1.4'

loop_
_geom_angle_atom_site_label_1
_geom_angle_atom_site_label_2
_geom_angle_atom_site_label_3
_geom_angle_site_symmetry_1
_geom_angle_site_symmetry_3
_geom_angle
_geom_angle_publ_flag
O Lu O 9_566 1_565 76.449(15) no
O Lu O 9_566 9_466 122.10(3) no
O Lu O 1_565 9_466 76.449(15) no
O Lu O 9_566 . 76.449(15) no
O Lu O 1_565 . 122.10(3) no
O Lu O 9_466 . 76.449(15) no
O Lu I 9_566 1_445 141.643(6) no
O Lu I 1_565 1_445 141.643(6) no
O Lu I 9_466 1_445 76.426(19) no
O Lu I . 1_445 76.426(19) no
O Lu I 9_566 . 76.426(19) no
O Lu I 1_565 . 76.426(19) no
O Lu I 9_466 . 141.643(6) no
O Lu I . . 141.643(6) no
I Lu I 1_445 . 110.84(5) no
O Lu I 9_566 1_455 141.643(6) no
O Lu I 1_565 1_455 76.426(19) no
O Lu I 9_466 1_455 76.426(19) no
O Lu I . 1_455 141.643(6) no
I Lu I 1_445 1_455 71.21(2) no
I Lu I . 1_455 71.21(2) no
O Lu I 9_566 1_545 76.426(19) no
O Lu I 1_565 1_545 141.643(6) no
O Lu I 9_466 1_545 141.643(6) no
O Lu I . 1_545 76.426(19) no
I Lu I 1_445 1_545 71.21(2) no
I Lu I . 1_545 71.21(2) no
I Lu I 1_455 1_545 110.84(5) no
O Lu Lu 9_566 9_576 38.225(8) no
O Lu Lu 1_565 9_576 38.225(7) no
O Lu Lu 9_466 9_576 100.90(3) no
O Lu Lu . 9_576 100.90(3) no
I Lu Lu 1_445 9_576 176.54(4) no
I Lu Lu . 9_576 72.62(3) no
I Lu Lu 1_455 9_576 110.470(13) no
I Lu Lu 1_545 9_576 110.470(13) no
O Lu Lu 9_566 9_566 38.225(8) no
O Lu Lu 1_565 9_566 100.90(3) no
O Lu Lu 9_466 9_566 100.90(3) no
O Lu Lu . 9_566 38.225(8) no
I Lu Lu 1_445 9_566 110.470(13) no
I Lu Lu . 9_566 110.470(13) no
I Lu Lu 1_455 9_566 176.54(4) no
I Lu Lu 1_545 9_566 72.62(3) no
Lu Lu Lu 9_576 9_566 67.69(2) no
O Lu Lu 9_566 9_476 100.90(3) no
O Lu Lu 1_565 9_476 38.225(8) no
O Lu Lu 9_466 9_476 38.225(8) no
O Lu Lu . 9_476 100.90(3) no
I Lu Lu 1_445 9_476 110.470(13) no
I Lu Lu . 9_476 110.470(13) no
I Lu Lu 1_455 9_476 72.62(3) no
I Lu Lu 1_545 9_476 176.54(4) no
Lu Lu Lu 9_576 9_476 67.69(2) no
Lu Lu Lu 9_566 9_476 103.93(4) no
O Lu Lu 9_566 9_466 100.90(3) no
O Lu Lu 1_565 9_466 100.90(3) no
O Lu Lu 9_466 9_466 38.225(8) no
O Lu Lu . 9_466 38.225(8) no
I Lu Lu 1_445 9_466 72.62(3) no
I Lu Lu . 9_466 176.54(4) no
I Lu Lu 1_455 9_466 110.470(13) no
I Lu Lu 1_545 9_466 110.470(13) no
Lu Lu Lu 9_576 9_466 103.93(4) no
Lu Lu Lu 9_566 9_466 67.69(2) no
Lu Lu Lu 9_476 9_466 67.69(2) no
Lu I Lu 1_665 1_565 71.21(2) no
Lu I Lu 1_665 1_655 71.21(2) no
Lu I Lu 1_565 1_655 110.84(5) no
Lu I Lu 1_665 . 110.84(5) no
Lu I Lu 1_565 . 71.21(2) no
Lu I Lu 1_655 . 71.21(2) no
Lu O Lu 9_566 1_545 103.551(15) no
Lu O Lu 9_566 9_466 122.10(3) no
Lu O Lu 1_545 9_466 103.551(15) no
Lu O Lu 9_566 . 103.551(15) no
Lu O Lu 1_545 . 122.10(3) no
Lu O Lu 9_466 . 103.551(15) no

loop_
_geom_bond_atom_site_label_1
_geom_bond_atom_site_label_2
_geom_bond_site_symmetry_2
_geom_bond_distance
_geom_bond_publ_flag
Lu O 9_566 2.2048(5) no
Lu O 1_565 2.2048(5) no
Lu O 9_466 2.2048(5) no
Lu O . 2.2048(5) yes
Lu I 1_445 3.3138(10) no
Lu I . 3.3138(10) yes
Lu I 1_455 3.3138(10) no
Lu I 1_545 3.3138(10) no
Lu Lu 9_576 3.4641(10) yes
Lu Lu 9_566 3.4641(10) no
Lu Lu 9_476 3.4641(10) no
Lu Lu 9_466 3.4641(10) no
I Lu 1_665 3.3138(10) no
I Lu 1_565 3.3138(10) no
I Lu 1_655 3.3138(10) no
O Lu 9_566 2.2048(5) no
O Lu 1_545 2.2048(5) no
O Lu 9_466 2.2048(5) no
